data_7001405
loop_
_publ_author_name
'K\"ohn, Randolf D.'
'Tom\'as Laudo, Lorena'
'Pan, Zhida'
'Speiser, Fredy'
'Kociok-K\"ohn, Gabriele'

_publ_section_title
;
 Triangular tricopper(i) clusters supported by donor-substituted
 triazacyclohexanes
;
_journal_issue 23
_journal_name_full 'Dalton Transactions'
_journal_page_first 4556
_journal_page_last 4568
_journal_paper_doi 10.1039/b819268e
_journal_year 2009
_chemical_formula_moiety 'C21 H24 Cl3 Cu3 N6, C2 H3 N'
_chemical_formula_sum 'C23 H27 Cl3 Cu3 N7'
_chemical_formula_weight 698.49
_chemical_name_systematic
;
?
;
_space_group_IT_number 2
_symmetry_cell_setting triclinic
_symmetry_space_group_name_Hall '-P 1'
_symmetry_space_group_name_H-M 'P -1'
_atom_sites_solution_hydrogens geom
_atom_sites_solution_primary direct
_atom_sites_solution_secondary difmap
_audit_creation_method SHELXL-97
_cell_angle_alpha 62.264(3)
_cell_angle_beta 84.221(2)
_cell_angle_gamma 79.050(3)
_cell_formula_units_Z 4
_cell_length_a 11.3310(8)
_cell_length_b 16.0940(9)
_cell_length_c 16.8830(13)
_cell_measurement_reflns_used 18337
_cell_measurement_temperature 150(2)
_cell_measurement_theta_max 24.108
_cell_measurement_theta_min 2.910
_cell_volume 2675.2(3)
_computing_cell_refinement 'HKL Scalepack (Otwinski & Minor, 1997)'
_computing_data_collection 'Collect (Nonius BV, 1997-2000)'
_computing_data_reduction
;
DENZO-SCALEPACK Z. Otwinowski and W. Minor, "
Processing of X-ray Diffraction Data Collected in Oscillation Mode ",
Methods in Enzymology, Volume 276: Macromolecular Crystallography,
part A, p.307-326, 1997,C.W. Carter, Jr. & R. M. Sweet, Eds., Academic Press.
;
_computing_molecular_graphics 'ORTEP3 for Windows - Farrugia, L. J. J. Appl. Crystallogr. 1997, 30, 565'
_computing_publication_material
;
'WinGX publication routines, Farrugia,
L. J., J. Appl. Crystallogr., 1999, 32, 837-838
;
_computing_structure_refinement
;
SHELXL97 -Program for Crystal Structure Analysis (Release 97-2).
Sheldrick, G.M., Instit\"ut f\"ur Anorganische Chemie der Universit\"at,
Tammanstrasse 4, D-3400 G\"ottingen, Germany, 1998
;
_computing_structure_solution
;
SIR97- Altomare A., Burla M.C., Camalli M., Cascarano G.L., Giacovazzo C. ,
Guagliardi A., Moliterni A.G.G., Polidori G.,Spagna R.
(1999) J. Appl. Cryst. 32, 115-119
;
_diffrn_ambient_temperature 150(2)
_diffrn_measured_fraction_theta_full 0.813
_diffrn_measured_fraction_theta_max 0.813
_diffrn_measurement_device_type 'Nonius Kappa CCD'
_diffrn_measurement_method '79 1.9 degree images with \w scans'
_diffrn_radiation_monochromator graphite
_diffrn_radiation_source 'fine-focus sealed tube'
_diffrn_radiation_type MoK\a
_diffrn_radiation_wavelength 0.71073
_diffrn_reflns_av_R_equivalents 0.0585
_diffrn_reflns_av_sigmaI/netI 0.0938
_diffrn_reflns_limit_h_max 12
_diffrn_reflns_limit_h_min -12
_diffrn_reflns_limit_k_max 18
_diffrn_reflns_limit_k_min -17
_diffrn_reflns_limit_l_max 19
_diffrn_reflns_limit_l_min -18
_diffrn_reflns_number 10962
_diffrn_reflns_theta_full 24.07
_diffrn_reflns_theta_max 24.07
_diffrn_reflns_theta_min 3.97
_diffrn_standards_decay_% 0
_diffrn_standards_number 0
_exptl_absorpt_coefficient_mu 2.690
_exptl_absorpt_correction_type none
_exptl_crystal_colour yellow
_exptl_crystal_density_diffrn 1.734
_exptl_crystal_density_method 'not measured'
_exptl_crystal_description block
_exptl_crystal_F_000 1408
_exptl_crystal_size_max 0.15
_exptl_crystal_size_mid 0.13
_exptl_crystal_size_min 0.13
_refine_diff_density_max 0.518
_refine_diff_density_min -0.599
_refine_diff_density_rms 0.095
_refine_ls_extinction_method none
_refine_ls_goodness_of_fit_ref 1.047
_refine_ls_hydrogen_treatment constr
_refine_ls_matrix_type full
_refine_ls_number_parameters 675
_refine_ls_number_reflns 6886
_refine_ls_number_restraints 0
_refine_ls_restrained_S_all 1.047
_refine_ls_R_factor_all 0.0923
_refine_ls_R_factor_gt 0.0524
_refine_ls_shift/su_max 0.001
_refine_ls_shift/su_mean 0.000
_refine_ls_structure_factor_coef Fsqd
_refine_ls_weighting_details 'calc w=1/[\s^2^(Fo^2^)+(0.0021P)^2^+5.8789P] where P=(Fo^2^+2Fc^2^)/3'
_refine_ls_weighting_scheme calc
_refine_ls_wR_factor_gt 0.0939
_refine_ls_wR_factor_ref 0.1097
_reflns_number_gt 4771
_reflns_number_total 6886
_reflns_threshold_expression >2sigma(I)
_cod_data_source_file b819268e.txt
_cod_data_source_block pan29
_cod_database_code 7001405

loop_
_symmetry_equiv_pos_as_xyz
'x, y, z'
'-x, -y, -z'

loop_
_atom_site_label
_atom_site_type_symbol
_atom_site_fract_x
_atom_site_fract_y
_atom_site_fract_z
_atom_site_U_iso_or_equiv
_atom_site_adp_type
_atom_site_occupancy
_atom_site_symmetry_multiplicity
_atom_site_calc_flag
_atom_site_refinement_flags
_atom_site_disorder_assembly
_atom_site_disorder_group
Cu1 Cu -0.08330(8) 0.45103(6) 0.19021(6) 0.0336(3) Uani 1 1 d . . .
Cu2 Cu -0.28028(8) 0.35468(6) 0.28449(6) 0.0349(3) Uani 1 1 d . . .
Cu3 Cu -0.26172(8) 0.52312(6) 0.28633(6) 0.0364(3) Uani 1 1 d . . .
Cl1 Cl -0.16993(17) 0.35019(13) 0.16483(12) 0.0353(5) Uani 1 1 d . . .
Cl2 Cl -0.42702(17) 0.49184(12) 0.24027(13) 0.0388(5) Uani 1 1 d . . .
Cl3 Cl -0.14155(17) 0.60756(12) 0.17273(13) 0.0365(5) Uani 1 1 d . . .
C1 C -0.0037(6) 0.4167(5) 0.3746(5) 0.0303(18) Uani 1 1 d . . .
H1A H 0.0231 0.4791 0.3388 0.036 Uiso 1 1 calc R . .
H1B H 0.0470 0.3802 0.4284 0.036 Uiso 1 1 calc R . .
N1 N 0.0100(5) 0.3650(4) 0.3219(4) 0.0268(15) Uani 1 1 d . . .
C11 C 0.1394(6) 0.3491(5) 0.2970(5) 0.0317(19) Uani 1 1 d . . .
H11A H 0.1558 0.2943 0.2835 0.038 Uiso 1 1 calc R . .
H11B H 0.1903 0.3343 0.3477 0.038 Uiso 1 1 calc R . .
C12 C 0.1698(6) 0.4375(5) 0.2157(5) 0.0289(18) Uani 1 1 d . . .
C13 C 0.2724(7) 0.4755(5) 0.2131(5) 0.0342(19) Uani 1 1 d . . .
H13 H 0.3240 0.4484 0.2630 0.041 Uiso 1 1 calc R . .
C14 C 0.2957(7) 0.5551(5) 0.1339(6) 0.040(2) Uani 1 1 d . . .
H14 H 0.3633 0.5840 0.1299 0.048 Uiso 1 1 calc R . .
C15 C 0.2206(7) 0.5915(5) 0.0617(5) 0.0335(19) Uani 1 1 d . . .
H15 H 0.2362 0.6444 0.0069 0.040 Uiso 1 1 calc R . .
C16 C 0.1235(7) 0.5488(5) 0.0722(5) 0.038(2) Uani 1 1 d . . .
H16 H 0.0715 0.5745 0.0227 0.046 Uiso 1 1 calc R . .
N11 N 0.0952(6) 0.4738(4) 0.1462(4) 0.0341(17) Uani 1 1 d . . .
C2 C -0.0271(7) 0.2706(5) 0.3783(5) 0.0329(19) Uani 1 1 d . . .
H2A H -0.0155 0.2330 0.3447 0.039 Uiso 1 1 calc R . .
H2B H 0.0223 0.2351 0.4328 0.039 Uiso 1 1 calc R . .
C21 C -0.1910(6) 0.1910(4) 0.4573(5) 0.0262(17) Uani 1 1 d . . .
H21A H -0.1668 0.1659 0.5201 0.031 Uiso 1 1 calc R . .
H21B H -0.1482 0.1466 0.4345 0.031 Uiso 1 1 calc R . .
C22 C -0.3247(6) 0.1947(5) 0.4548(5) 0.0264(17) Uani 1 1 d . . .
C23 C -0.3864(7) 0.1343(5) 0.5272(5) 0.0335(19) Uani 1 1 d . . .
H23 H -0.3463 0.0936 0.5822 0.040 Uiso 1 1 calc R . .
C24 C -0.5051(7) 0.1330(5) 0.5199(5) 0.037(2) Uani 1 1 d . . .
H24 H -0.5479 0.0913 0.5694 0.045 Uiso 1 1 calc R . .
C25 C -0.5625(7) 0.1939(5) 0.4385(6) 0.043(2) Uani 1 1 d . . .
H25 H -0.6440 0.1929 0.4305 0.051 Uiso 1 1 calc R . .
C26 C -0.4959(7) 0.2565(5) 0.3689(5) 0.036(2) Uani 1 1 d . . .
H26 H -0.5348 0.3009 0.3144 0.043 Uiso 1 1 calc R . .
N2 N -0.1546(5) 0.2859(4) 0.4030(4) 0.0278(15) Uani 1 1 d . . .
N21 N -0.3788(5) 0.2553(4) 0.3770(4) 0.0286(15) Uani 1 1 d . . .
C3 C -0.1672(7) 0.3360(5) 0.4573(5) 0.0291(17) Uani 1 1 d . . .
H3A H -0.1154 0.2992 0.5105 0.035 Uiso 1 1 calc R . .
H3B H -0.2516 0.3433 0.4781 0.035 Uiso 1 1 calc R . .
N3 N -0.1312(5) 0.4309(4) 0.4017(4) 0.0289(15) Uani 1 1 d . . .
C31 C -0.1443(7) 0.4832(5) 0.4541(5) 0.036(2) Uani 1 1 d . . .
H31A H -0.0921 0.5328 0.4277 0.043 Uiso 1 1 calc R . .
H31B H -0.1174 0.4390 0.5159 0.043 Uiso 1 1 calc R . .
C32 C -0.2734(7) 0.5297(5) 0.4566(6) 0.034(2) Uani 1 1 d . . .
C33 C -0.3186(9) 0.5416(6) 0.5330(6) 0.056(3) Uani 1 1 d . . .
H33 H -0.2729 0.5160 0.5858 0.067 Uiso 1 1 calc R . .
C34 C -0.4359(10) 0.5937(6) 0.5256(8) 0.061(3) Uani 1 1 d . . .
H34 H -0.4711 0.6039 0.5745 0.073 Uiso 1 1 calc R . .
C35 C -0.4979(9) 0.6290(6) 0.4499(8) 0.060(3) Uani 1 1 d . . .
H35 H -0.5741 0.6679 0.4438 0.072 Uiso 1 1 calc R . .
C36 C -0.4503(8) 0.6084(5) 0.3799(6) 0.049(3) Uani 1 1 d . . .
H36 H -0.4983 0.6278 0.3294 0.059 Uiso 1 1 calc R . .
N31 N -0.3353(6) 0.5607(4) 0.3833(5) 0.0354(17) Uani 1 1 d . . .
Cu4 Cu 0.28104(9) 0.12489(6) 0.23246(6) 0.0366(3) Uani 1 1 d . . .
Cu5 Cu 0.33895(9) -0.03561(6) 0.19660(6) 0.0365(3) Uani 1 1 d . . .
Cu6 Cu 0.12570(8) -0.02186(6) 0.29205(6) 0.0363(3) Uani 1 1 d . . .
Cl4 Cl 0.46594(16) 0.02559(12) 0.24035(13) 0.0354(5) Uani 1 1 d . . .
Cl5 Cl 0.24005(18) -0.15981(12) 0.30916(13) 0.0380(5) Uani 1 1 d . . .
Cl6 Cl 0.16006(17) 0.07682(12) 0.35421(12) 0.0356(5) Uani 1 1 d . . .
C4 C 0.0410(6) 0.1633(5) 0.1245(5) 0.0307(18) Uani 1 1 d . . .
H4A H -0.0034 0.1796 0.1703 0.037 Uiso 1 1 calc R . .
H4B H -0.0038 0.1998 0.0678 0.037 Uiso 1 1 calc R . .
N4 N 0.1625(5) 0.1880(4) 0.1113(4) 0.0268(15) Uani 1 1 d . . .
C41 C 0.1529(6) 0.2910(5) 0.0828(5) 0.0304(18) Uani 1 1 d . . .
H41A H 0.0981 0.3085 0.1241 0.037 Uiso 1 1 calc R . .
H41B H 0.1192 0.3281 0.0220 0.037 Uiso 1 1 calc R . .
C42 C 0.2749(7) 0.3143(5) 0.0831(5) 0.0304(19) Uani 1 1 d . . .
C43 C 0.3200(7) 0.3897(5) 0.0118(5) 0.0310(19) Uani 1 1 d . . .
H43 H 0.2740 0.4291 -0.0406 0.037 Uiso 1 1 calc R . .
C44 C 0.4323(7) 0.4065(5) 0.0183(6) 0.036(2) Uani 1 1 d . . .
H44 H 0.4646 0.4576 -0.0297 0.043 Uiso 1 1 calc R . .
C45 C 0.4979(7) 0.3487(5) 0.0950(6) 0.036(2) Uani 1 1 d . . .
H45 H 0.5749 0.3601 0.1012 0.044 Uiso 1 1 calc R . .
C46 C 0.4487(7) 0.2734(5) 0.1628(5) 0.0314(18) Uani 1 1 d . . .
H46 H 0.4945 0.2327 0.2151 0.038 Uiso 1 1 calc R . .
N41 N 0.3395(5) 0.2552(4) 0.1581(4) 0.0321(15) Uani 1 1 d . . .
C5 C 0.2237(7) 0.1669(4) 0.0403(5) 0.0296(18) Uani 1 1 d . . .
H5A H 0.1764 0.2025 -0.0152 0.035 Uiso 1 1 calc R . .
H5B H 0.3040 0.1865 0.0276 0.035 Uiso 1 1 calc R . .
C51 C 0.3005(7) 0.0441(5) -0.0008(5) 0.0293(18) Uani 1 1 d . . .
H51A H 0.3623 0.0859 -0.0283 0.035 Uiso 1 1 calc R . .
H51B H 0.2429 0.0595 -0.0479 0.035 Uiso 1 1 calc R . .
C52 C 0.3612(7) -0.0596(5) 0.0336(5) 0.0292(18) Uani 1 1 d . . .
C53 C 0.3873(7) -0.0993(6) -0.0231(6) 0.043(2) Uani 1 1 d . . .
H53 H 0.3645 -0.0639 -0.0841 0.051 Uiso 1 1 calc R . .
C54 C 0.4478(8) -0.1928(6) 0.0096(6) 0.049(3) Uani 1 1 d . . .
H54 H 0.4661 -0.2227 -0.0282 0.058 Uiso 1 1 calc R . .
C55 C 0.4801(7) -0.2401(5) 0.0976(6) 0.041(2) Uani 1 1 d . . .
H55 H 0.5218 -0.3036 0.1225 0.050 Uiso 1 1 calc R . .
C56 C 0.4507(7) -0.1935(5) 0.1493(6) 0.042(2) Uani 1 1 d . . .
H56 H 0.4721 -0.2273 0.2107 0.050 Uiso 1 1 calc R . .
N5 N 0.2362(5) 0.0645(4) 0.0700(4) 0.0278(15) Uani 1 1 d . . .
N51 N 0.3937(6) -0.1032(4) 0.1186(4) 0.0366(17) Uani 1 1 d . . .
C6 C 0.1138(6) 0.0377(5) 0.0828(5) 0.0308(18) Uani 1 1 d . . .
H6A H 0.0686 0.0738 0.0262 0.037 Uiso 1 1 calc R . .
H6B H 0.1201 -0.0311 0.1015 0.037 Uiso 1 1 calc R . .
N6 N 0.0513(5) 0.0613(4) 0.1536(4) 0.0305(16) Uani 1 1 d . . .
C61 C -0.0715(7) 0.0359(6) 0.1654(5) 0.037(2) Uani 1 1 d . . .
H61A H -0.0664 -0.0262 0.1654 0.044 Uiso 1 1 calc R . .
H61B H -0.1225 0.0845 0.1150 0.044 Uiso 1 1 calc R . .
C62 C -0.1280(7) 0.0301(5) 0.2535(6) 0.034(2) Uani 1 1 d . . .
C63 C -0.2492(7) 0.0642(5) 0.2582(5) 0.035(2) Uani 1 1 d . . .
H63 H -0.2969 0.0967 0.2060 0.042 Uiso 1 1 calc R . .
C64 C -0.2988(7) 0.0494(5) 0.3416(6) 0.039(2) Uani 1 1 d . . .
H64 H -0.3812 0.0723 0.3474 0.047 Uiso 1 1 calc R . .
C65 C -0.2267(7) 0.0013(5) 0.4153(5) 0.033(2) Uani 1 1 d . . .
H65 H -0.2592 -0.0122 0.4734 0.040 Uiso 1 1 calc R . .
C66 C -0.1062(7) -0.0272(5) 0.4035(5) 0.0325(19) Uani 1 1 d . . .
H66 H -0.0557 -0.0571 0.4543 0.039 Uiso 1 1 calc R . .
N61 N -0.0570(6) -0.0148(4) 0.3240(5) 0.0395(19) Uani 1 1 d . . .
N7 N 0.8755(13) 0.7219(8) 0.3995(8) 0.108(4) Uani 1 1 d . . .
C71 C 0.8032(12) 0.7650(7) 0.3497(9) 0.071(3) Uani 1 1 d . . .
C72 C 0.7109(11) 0.8159(8) 0.2848(10) 0.097(4) Uani 1 1 d . . .
H72A H 0.7078 0.7826 0.2492 0.145 Uiso 1 1 calc R . .
H72B H 0.7281 0.8802 0.2453 0.145 Uiso 1 1 calc R . .
H72C H 0.6332 0.8201 0.3152 0.145 Uiso 1 1 calc R . .
N8 N 0.1146(18) -0.1790(13) 0.0783(17) 0.071(7) Uani 0.49(2) 1 d P A 1
C81 C 0.115(2) -0.234(2) 0.146(3) 0.057(7) Uani 0.49(2) 1 d P A 1
C82 C 0.114(6) -0.312(4) 0.239(3) 0.068(15) Uani 0.49(2) 1 d P A 1
H82A H 0.1031 -0.2847 0.2808 0.103 Uiso 0.49(2) 1 calc PR A 1
H82B H 0.1911 -0.3550 0.2500 0.103 Uiso 0.49(2) 1 calc PR A 1
H82C H 0.0486 -0.3465 0.2461 0.103 Uiso 0.49(2) 1 calc PR A 1
N8A N -0.026(3) -0.1645(16) 0.1417(15) 0.102(9) Uani 0.51(2) 1 d P A 2
C81A C 0.037(5) -0.234(2) 0.1900(18) 0.082(11) Uani 0.51(2) 1 d P A 2
C82A C 0.110(5) -0.311(5) 0.253(4) 0.065(14) Uiso 0.51(2) 1 d P A 2
H82D H 0.0746 -0.3273 0.3131 0.097 Uiso 0.51(2) 1 calc PR A 2
H82E H 0.1900 -0.2940 0.2511 0.097 Uiso 0.51(2) 1 calc PR A 2
H82F H 0.1184 -0.3651 0.2409 0.097 Uiso 0.51(2) 1 calc PR A 2

loop_
_atom_site_aniso_label
_atom_site_aniso_U_11
_atom_site_aniso_U_22
_atom_site_aniso_U_33
_atom_site_aniso_U_23
_atom_site_aniso_U_13
_atom_site_aniso_U_12
Cu1 0.0287(5) 0.0345(5) 0.0318(5) -0.0109(4) -0.0004(5) -0.0034(4)
Cu2 0.0343(5) 0.0332(5) 0.0263(5) -0.0067(4) 0.0032(5) -0.0018(4)
Cu3 0.0326(6) 0.0375(5) 0.0313(5) -0.0112(4) 0.0045(5) -0.0030(4)
Cl1 0.0342(11) 0.0427(10) 0.0291(10) -0.0165(9) 0.0029(9) -0.0078(8)
Cl2 0.0319(11) 0.0329(9) 0.0398(11) -0.0077(9) -0.0025(10) -0.0015(8)
Cl3 0.0363(11) 0.0297(9) 0.0326(11) -0.0067(8) 0.0053(9) -0.0042(8)
C1 0.025(4) 0.025(4) 0.034(4) -0.007(3) 0.000(4) -0.003(3)
N1 0.025(3) 0.024(3) 0.028(3) -0.011(3) 0.008(3) -0.005(2)
C11 0.021(4) 0.031(4) 0.032(4) -0.009(3) 0.002(4) 0.003(3)
C12 0.024(4) 0.034(4) 0.026(4) -0.014(3) 0.005(4) -0.002(3)
C13 0.026(4) 0.042(4) 0.035(5) -0.020(4) 0.002(4) -0.002(3)
C14 0.035(5) 0.036(4) 0.046(5) -0.016(4) 0.011(5) -0.011(4)
C15 0.030(4) 0.035(4) 0.028(4) -0.009(4) -0.001(4) -0.003(3)
C16 0.027(4) 0.047(5) 0.029(5) -0.012(4) 0.001(4) 0.004(4)
N11 0.030(4) 0.031(3) 0.029(4) -0.007(3) 0.005(3) 0.002(3)
C2 0.034(4) 0.028(4) 0.032(4) -0.010(3) 0.006(4) -0.005(3)
C21 0.027(4) 0.019(3) 0.024(4) -0.004(3) -0.009(3) 0.006(3)
C22 0.025(4) 0.027(4) 0.019(4) -0.004(3) 0.000(3) -0.001(3)
C23 0.031(4) 0.032(4) 0.029(4) -0.009(4) -0.005(4) 0.002(3)
C24 0.032(5) 0.039(4) 0.028(4) -0.005(4) -0.001(4) -0.005(3)
C25 0.026(4) 0.043(5) 0.054(6) -0.018(4) 0.004(4) -0.008(4)
C26 0.038(5) 0.030(4) 0.034(5) -0.012(4) -0.006(4) 0.005(3)
N2 0.023(3) 0.029(3) 0.028(3) -0.011(3) 0.006(3) -0.004(3)
N21 0.030(4) 0.030(3) 0.027(3) -0.015(3) 0.003(3) -0.004(3)
C3 0.026(4) 0.036(4) 0.024(4) -0.013(3) 0.002(3) -0.004(3)
N3 0.025(3) 0.022(3) 0.032(4) -0.008(3) 0.004(3) 0.000(2)
C31 0.039(5) 0.039(4) 0.035(5) -0.022(4) 0.008(4) -0.008(4)
C32 0.039(5) 0.027(4) 0.040(5) -0.018(4) 0.012(5) -0.009(3)
C33 0.078(7) 0.040(5) 0.050(6) -0.023(4) 0.025(6) -0.018(5)
C34 0.065(7) 0.048(6) 0.067(8) -0.031(6) 0.036(7) -0.013(5)
C35 0.056(7) 0.032(5) 0.082(8) -0.025(5) 0.039(7) -0.011(4)
C36 0.045(5) 0.027(4) 0.053(6) -0.005(4) 0.012(5) 0.003(4)
N31 0.031(4) 0.026(3) 0.034(4) -0.005(3) 0.004(4) 0.003(3)
Cu4 0.0352(6) 0.0342(5) 0.0296(5) -0.0073(4) 0.0027(5) -0.0031(4)
Cu5 0.0405(6) 0.0361(5) 0.0301(5) -0.0141(4) 0.0009(5) -0.0037(4)
Cu6 0.0313(5) 0.0370(5) 0.0335(6) -0.0123(4) 0.0015(5) -0.0003(4)
Cl4 0.0290(10) 0.0345(9) 0.0357(11) -0.0114(8) 0.0016(9) -0.0030(8)
Cl5 0.0446(12) 0.0301(9) 0.0322(11) -0.0102(8) 0.0061(10) -0.0041(8)
Cl6 0.0389(11) 0.0327(9) 0.0288(10) -0.0115(8) 0.0051(9) -0.0016(8)
C4 0.028(4) 0.031(4) 0.023(4) -0.007(3) 0.004(4) -0.003(3)
N4 0.025(3) 0.024(3) 0.025(3) -0.007(3) 0.003(3) -0.002(2)
C41 0.032(4) 0.028(4) 0.028(4) -0.012(3) 0.002(4) -0.003(3)
C42 0.033(4) 0.024(4) 0.033(4) -0.015(3) 0.002(4) 0.003(3)
C43 0.039(5) 0.028(4) 0.025(4) -0.013(3) 0.003(4) -0.005(3)
C44 0.045(5) 0.029(4) 0.035(5) -0.015(4) 0.008(4) -0.008(4)
C45 0.033(5) 0.033(4) 0.052(5) -0.027(4) 0.008(4) -0.009(4)
C46 0.032(4) 0.034(4) 0.030(4) -0.018(4) -0.007(4) 0.004(3)
N41 0.026(4) 0.038(3) 0.032(4) -0.017(3) 0.001(3) -0.003(3)
C5 0.029(4) 0.024(4) 0.028(4) -0.007(3) 0.002(4) -0.002(3)
C51 0.028(4) 0.029(4) 0.025(4) -0.010(3) 0.002(4) 0.002(3)
C52 0.028(4) 0.030(4) 0.027(4) -0.013(3) 0.010(4) -0.007(3)
C53 0.041(5) 0.049(5) 0.044(5) -0.029(4) 0.012(5) -0.007(4)
C54 0.059(6) 0.043(5) 0.052(6) -0.031(5) 0.016(5) -0.012(4)
C55 0.042(5) 0.027(4) 0.049(6) -0.016(4) 0.013(5) -0.006(4)
C56 0.052(6) 0.035(4) 0.034(5) -0.015(4) 0.012(5) -0.005(4)
N5 0.026(3) 0.026(3) 0.027(3) -0.010(3) 0.006(3) -0.006(3)
N51 0.044(4) 0.023(3) 0.030(4) -0.005(3) 0.006(3) -0.001(3)
C6 0.028(4) 0.040(4) 0.027(4) -0.016(4) 0.000(4) -0.008(3)
N6 0.024(3) 0.035(3) 0.032(4) -0.016(3) 0.009(3) -0.007(3)
C61 0.029(4) 0.053(5) 0.035(5) -0.024(4) 0.002(4) -0.011(4)
C62 0.030(5) 0.032(4) 0.040(5) -0.015(4) 0.009(5) -0.012(3)
C63 0.030(4) 0.042(4) 0.036(5) -0.017(4) -0.001(4) -0.011(4)
C64 0.029(5) 0.039(4) 0.047(5) -0.019(4) 0.002(5) -0.003(4)
C65 0.032(5) 0.031(4) 0.036(5) -0.014(4) 0.005(4) -0.009(3)
C66 0.036(5) 0.027(4) 0.030(4) -0.008(3) -0.003(4) -0.009(3)
N61 0.040(4) 0.033(3) 0.038(4) -0.013(3) 0.013(4) -0.003(3)
N7 0.147(12) 0.089(8) 0.075(8) -0.006(6) -0.035(9) -0.053(8)
C71 0.086(9) 0.046(6) 0.063(8) -0.003(6) -0.004(8) -0.028(6)
C72 0.073(8) 0.066(7) 0.117(11) -0.006(7) -0.040(9) -0.011(6)
N8 0.074(14) 0.050(11) 0.093(18) -0.029(12) -0.025(14) -0.016(10)
C81 0.058(16) 0.053(15) 0.078(18) -0.042(14) 0.005(16) -0.021(12)
C82 0.12(3) 0.046(16) 0.04(2) -0.014(17) -0.028(19) -0.009(14)
N8A 0.16(3) 0.074(15) 0.067(14) -0.020(12) -0.047(17) -0.017(15)
C81A 0.15(3) 0.055(16) 0.055(16) -0.018(15) -0.02(2) -0.063(19)

loop_
_atom_type_symbol
_atom_type_description
_atom_type_scat_dispersion_real
_atom_type_scat_dispersion_imag
_atom_type_scat_source
C C 0.0033 0.0016 'International Tables Vol C Tables 4.2.6.8 and 6.1.1.4'
H H 0.0000 0.0000 'International Tables Vol C Tables 4.2.6.8 and 6.1.1.4'
N N 0.0061 0.0033 'International Tables Vol C Tables 4.2.6.8 and 6.1.1.4'
Cu Cu 0.3201 1.2651 'International Tables Vol C Tables 4.2.6.8 and 6.1.1.4'
Cl Cl 0.1484 0.1585 'International Tables Vol C Tables 4.2.6.8 and 6.1.1.4'

loop_
_geom_angle_atom_site_label_1
_geom_angle_atom_site_label_2
_geom_angle_atom_site_label_3
_geom_angle
_geom_angle_site_symmetry_1
_geom_angle_site_symmetry_3
_geom_angle_publ_flag
N11 Cu1 N1 80.9(2) . . ?
N11 Cu1 Cl1 121.10(18) . . ?
N1 Cu1 Cl1 106.95(15) . . ?
N11 Cu1 Cl3 92.32(16) . . ?
N1 Cu1 Cl3 106.94(15) . . ?
Cl1 Cu1 Cl3 135.33(8) . . ?
N11 Cu1 Cu2 160.00(16) . . ?
N1 Cu1 Cu2 84.27(13) . . ?
Cl1 Cu1 Cu2 51.38(5) . . ?
Cl3 Cu1 Cu2 104.85(5) . . ?
N11 Cu1 Cu3 133.60(18) . . ?
N1 Cu1 Cu3 85.51(13) . . ?
Cl1 Cu1 Cu3 105.30(5) . . ?
Cl3 Cu1 Cu3 50.07(4) . . ?
Cu2 Cu1 Cu3 57.75(3) . . ?
N21 Cu2 N2 80.0(2) . . ?
N21 Cu2 Cl1 128.34(16) . . ?
N2 Cu2 Cl1 107.07(14) . . ?
N21 Cu2 Cl2 99.76(17) . . ?
N2 Cu2 Cl2 128.99(15) . . ?
Cl1 Cu2 Cl2 111.71(8) . . ?
N21 Cu2 Cu3 123.84(16) . . ?
N2 Cu2 Cu3 84.49(14) . . ?
Cl1 Cu2 Cu3 107.82(6) . . ?
Cl2 Cu2 Cu3 53.08(6) . . ?
N21 Cu2 Cu1 162.10(19) . . ?
N2 Cu2 Cu1 83.72(13) . . ?
Cl1 Cu2 Cu1 50.53(5) . . ?
Cl2 Cu2 Cu1 96.22(5) . . ?
Cu3 Cu2 Cu1 61.27(3) . . ?
N31 Cu3 Cl3 124.54(17) . . ?
N31 Cu3 N3 78.1(2) . . ?
Cl3 Cu3 N3 103.42(14) . . ?
N31 Cu3 Cl2 102.1(2) . . ?
Cl3 Cu3 Cl2 114.08(8) . . ?
N3 Cu3 Cl2 132.01(14) . . ?
N31 Cu3 Cu2 124.49(16) . . ?
Cl3 Cu3 Cu2 110.79(6) . . ?
N3 Cu3 Cu2 85.80(14) . . ?
Cl2 Cu3 Cu2 54.04(5) . . ?
N31 Cu3 Cu1 159.0(2) . . ?
Cl3 Cu3 Cu1 53.14(5) . . ?
N3 Cu3 Cu1 82.35(13) . . ?
Cl2 Cu3 Cu1 96.66(6) . . ?
Cu2 Cu3 Cu1 60.98(3) . . ?
Cu1 Cl1 Cu2 78.09(7) . . ?
Cu3 Cl2 Cu2 72.88(7) . . ?
Cu3 Cl3 Cu1 76.79(6) . . ?
N1 C1 N3 109.6(6) . . ?
C1 N1 C2 108.5(5) . . ?
C1 N1 C11 109.0(6) . . ?
C2 N1 C11 108.1(5) . . ?
C1 N1 Cu1 111.9(4) . . ?
C2 N1 Cu1 114.9(5) . . ?
C11 N1 Cu1 104.2(4) . . ?
N1 C11 C12 109.8(6) . . ?
N11 C12 C13 122.9(7) . . ?
N11 C12 C11 115.8(6) . . ?
C13 C12 C11 121.3(8) . . ?
C14 C13 C12 117.3(8) . . ?
C15 C14 C13 120.1(7) . . ?
C16 C15 C14 117.4(7) . . ?
N11 C16 C15 125.5(9) . . ?
C16 N11 C12 116.9(7) . . ?
C16 N11 Cu1 124.3(5) . . ?
C12 N11 Cu1 111.3(4) . . ?
N2 C2 N1 108.3(5) . . ?
N2 C21 C22 112.2(5) . . ?
N21 C22 C23 121.9(7) . . ?
N21 C22 C21 116.5(5) . . ?
C23 C22 C21 121.5(7) . . ?
C24 C23 C22 120.1(8) . . ?
C23 C24 C25 119.0(7) . . ?
C24 C25 C26 117.9(8) . . ?
N21 C26 C25 122.0(8) . . ?
C3 N2 C2 108.6(6) . . ?
C3 N2 C21 109.2(5) . . ?
C2 N2 C21 107.6(5) . . ?
C3 N2 Cu2 114.4(4) . . ?
C2 N2 Cu2 113.7(5) . . ?
C21 N2 Cu2 103.1(4) . . ?
C22 N21 C26 119.0(6) . . ?
C22 N21 Cu2 116.1(5) . . ?
C26 N21 Cu2 124.3(5) . . ?
N2 C3 N3 108.4(5) . . ?
C31 N3 C1 109.3(6) . . ?
C31 N3 C3 109.7(5) . . ?
C1 N3 C3 108.3(5) . . ?
C31 N3 Cu3 103.6(4) . . ?
C1 N3 Cu3 115.1(5) . . ?
C3 N3 Cu3 110.8(5) . . ?
N3 C31 C32 111.9(7) . . ?
N31 C32 C33 124.2(8) . . ?
N31 C32 C31 115.6(7) . . ?
C33 C32 C31 120.1(9) . . ?
C34 C33 C32 115.8(11) . . ?
C35 C34 C33 120.5(9) . . ?
C34 C35 C36 120.1(9) . . ?
N31 C36 C35 121.0(11) . . ?
C32 N31 C36 118.1(7) . . ?
C32 N31 Cu3 118.3(5) . . ?
C36 N31 Cu3 123.3(7) . . ?
N41 Cu4 Cl6 129.66(16) . . ?
N41 Cu4 N4 79.7(2) . . ?
Cl6 Cu4 N4 107.18(14) . . ?
N41 Cu4 Cl4 98.11(17) . . ?
Cl6 Cu4 Cl4 117.13(7) . . ?
N4 Cu4 Cl4 121.24(14) . . ?
N41 Cu4 Cu5 125.92(15) . . ?
Cl6 Cu4 Cu5 104.42(6) . . ?
N4 Cu4 Cu5 84.36(14) . . ?
Cl4 Cu4 Cu5 49.66(6) . . ?
N41 Cu4 Cu6 159.1(2) . . ?
Cl6 Cu4 Cu6 52.30(6) . . ?
N4 Cu4 Cu6 80.34(13) . . ?
Cl4 Cu4 Cu6 97.37(5) . . ?
Cu5 Cu4 Cu6 57.52(3) . . ?
N51 Cu5 Cl4 122.3(2) . . ?
N51 Cu5 N5 79.0(2) . . ?
Cl4 Cu5 N5 116.61(15) . . ?
N51 Cu5 Cl5 95.78(16) . . ?
Cl4 Cu5 Cl5 118.45(8) . . ?
N5 Cu5 Cl5 116.87(15) . . ?
N51 Cu5 Cu6 132.30(19) . . ?
Cl4 Cu5 Cu6 104.72(6) . . ?
N5 Cu5 Cu6 87.69(13) . . ?
Cl5 Cu5 Cu6 50.69(5) . . ?
N51 Cu5 Cu4 155.25(15) . . ?
Cl4 Cu5 Cu4 53.28(5) . . ?
N5 Cu5 Cu4 82.77(14) . . ?
Cl5 Cu5 Cu4 107.38(5) . . ?
Cu6 Cu5 Cu4 62.78(3) . . ?
N61 Cu6 N6 80.8(2) . . ?
N61 Cu6 Cl5 120.93(17) . . ?
N6 Cu6 Cl5 110.73(15) . . ?
N61 Cu6 Cl6 94.8(2) . . ?
N6 Cu6 Cl6 112.85(15) . . ?
Cl5 Cu6 Cl6 126.90(9) . . ?
N61 Cu6 Cu5 158.8(2) . . ?
N6 Cu6 Cu5 81.85(13) . . ?
Cl5 Cu6 Cu5 55.42(5) . . ?
Cl6 Cu6 Cu5 103.01(6) . . ?
N61 Cu6 Cu4 130.20(17) . . ?
N6 Cu6 Cu4 85.04(14) . . ?
Cl5 Cu6 Cu4 108.76(6) . . ?
Cl6 Cu6 Cu4 48.51(5) . . ?
Cu5 Cu6 Cu4 59.70(3) . . ?
Cu5 Cl4 Cu4 77.06(7) . . ?
Cu6 Cl5 Cu5 73.90(6) . . ?
Cu4 Cl6 Cu6 79.19(6) . . ?
N6 C4 N4 108.9(5) . . ?
C5 N4 C4 108.4(6) . . ?
C5 N4 C41 109.0(5) . . ?
C4 N4 C41 109.2(5) . . ?
C5 N4 Cu4 110.6(4) . . ?
C4 N4 Cu4 118.0(4) . . ?
C41 N4 Cu4 101.2(5) . . ?
N4 C41 C42 109.7(6) . . ?
N41 C42 C43 122.0(7) . . ?
N41 C42 C41 114.9(6) . . ?
C43 C42 C41 123.0(8) . . ?
C44 C43 C42 119.0(8) . . ?
C43 C44 C45 119.7(7) . . ?
C44 C45 C46 118.3(8) . . ?
N41 C46 C45 123.2(8) . . ?
C46 N41 C42 117.7(6) . . ?
C46 N41 Cu4 125.4(5) . . ?
C42 N41 Cu4 113.9(5) . . ?
N5 C5 N4 108.7(5) . . ?
N5 C51 C52 113.0(5) . . ?
N51 C52 C53 124.0(7) . . ?
N51 C52 C51 115.3(6) . . ?
C53 C52 C51 120.6(7) . . ?
C52 C53 C54 119.1(9) . . ?
C55 C54 C53 118.1(8) . . ?
C54 C55 C56 118.5(7) . . ?
N51 C56 C55 124.1(8) . . ?
C5 N5 C51 108.1(5) . . ?
C5 N5 C6 108.9(5) . . ?
C51 N5 C6 108.9(6) . . ?
C5 N5 Cu5 118.1(5) . . ?
C51 N5 Cu5 105.5(4) . . ?
C6 N5 Cu5 107.1(4) . . ?
C52 N51 C56 116.2(7) . . ?
C52 N51 Cu5 118.8(5) . . ?
C56 N51 Cu5 124.6(6) . . ?
N6 C6 N5 107.0(6) . . ?
C4 N6 C6 109.7(5) . . ?
C4 N6 C61 109.2(6) . . ?
C6 N6 C61 107.0(6) . . ?
C4 N6 Cu6 110.1(5) . . ?
C6 N6 Cu6 117.3(4) . . ?
C61 N6 Cu6 103.0(4) . . ?
N6 C61 C62 110.3(7) . . ?
N61 C62 C63 123.5(7) . . ?
N61 C62 C61 116.0(7) . . ?
C63 C62 C61 120.3(9) . . ?
C62 C63 C64 118.1(9) . . ?
C65 C64 C63 118.9(7) . . ?
C64 C65 C66 118.7(7) . . ?
N61 C66 C65 123.2(9) . . ?
C62 N61 C66 117.5(7) . . ?
C62 N61 Cu6 114.1(4) . . ?
C66 N61 Cu6 125.9(7) . . ?
N7 C71 C72 176.8(15) . . ?
N8 C81 C82 178(3) . . ?
N8A C81A C82A 174(4) . . ?

loop_
_geom_bond_atom_site_label_1
_geom_bond_atom_site_label_2
_geom_bond_distance
_geom_bond_site_symmetry_2
_geom_bond_publ_flag
Cu1 N11 2.121(6) . ?
Cu1 N1 2.243(7) . ?
Cu1 Cl1 2.262(2) . ?
Cu1 Cl3 2.3632(19) . ?
Cu1 Cu2 2.8674(12) . ?
Cu1 Cu3 2.8753(12) . ?
Cu2 N21 2.060(5) . ?
Cu2 N2 2.274(7) . ?
Cu2 Cl1 2.2897(18) . ?
Cu2 Cl2 2.349(2) . ?
Cu2 Cu3 2.7730(13) . ?
Cu3 N31 2.049(6) . ?
Cu3 Cl3 2.2650(17) . ?
Cu3 N3 2.289(7) . ?
Cu3 Cl2 2.320(2) . ?
C1 N1 1.455(9) . ?
C1 N3 1.480(8) . ?
N1 C2 1.486(8) . ?
N1 C11 1.492(8) . ?
C11 C12 1.516(9) . ?
C12 N11 1.344(10) . ?
C12 C13 1.402(10) . ?
C13 C14 1.400(10) . ?
C14 C15 1.381(12) . ?
C15 C16 1.360(11) . ?
C16 N11 1.337(9) . ?
C2 N2 1.470(8) . ?
C21 N2 1.485(8) . ?
C21 C22 1.509(10) . ?
C22 N21 1.340(10) . ?
C22 C23 1.381(9) . ?
C23 C24 1.368(11) . ?
C24 C25 1.399(12) . ?
C25 C26 1.405(9) . ?
C26 N21 1.344(10) . ?
N2 C3 1.459(9) . ?
C3 N3 1.486(8) . ?
N3 C31 1.459(9) . ?
C31 C32 1.517(11) . ?
C32 N31 1.319(11) . ?
C32 C33 1.421(11) . ?
C33 C34 1.414(14) . ?
C34 C35 1.342(16) . ?
C35 C36 1.402(13) . ?
C36 N31 1.373(10) . ?
Cu4 N41 2.079(6) . ?
Cu4 Cl6 2.2491(17) . ?
Cu4 N4 2.263(7) . ?
Cu4 Cl4 2.355(2) . ?
Cu4 Cu5 2.8637(13) . ?
Cu4 Cu6 2.9495(13) . ?
Cu5 N51 2.053(6) . ?
Cu5 Cl4 2.240(2) . ?
Cu5 N5 2.259(7) . ?
Cu5 Cl5 2.3977(18) . ?
Cu5 Cu6 2.7980(12) . ?
Cu6 N61 2.081(6) . ?
Cu6 N6 2.241(7) . ?
Cu6 Cl5 2.253(2) . ?
Cu6 Cl6 2.376(2) . ?
C4 N6 1.463(8) . ?
C4 N4 1.472(9) . ?
N4 C5 1.469(8) . ?
N4 C41 1.480(8) . ?
C41 C42 1.500(10) . ?
C42 N41 1.358(10) . ?
C42 C43 1.392(9) . ?
C43 C44 1.375(11) . ?
C44 C45 1.380(12) . ?
C45 C46 1.389(9) . ?
C46 N41 1.342(10) . ?
C5 N5 1.464(8) . ?
C51 N5 1.470(8) . ?
C51 C52 1.530(9) . ?
C52 N51 1.326(10) . ?
C52 C53 1.361(10) . ?
C53 C54 1.396(11) . ?
C54 C55 1.368(13) . ?
C55 C56 1.374(11) . ?
C56 N51 1.345(9) . ?
N5 C6 1.496(9) . ?
C6 N6 1.491(8) . ?
N6 C61 1.492(9) . ?
C61 C62 1.527(10) . ?
C62 N61 1.326(11) . ?
C62 C63 1.387(11) . ?
C63 C64 1.390(10) . ?
C64 C65 1.372(12) . ?
C65 C66 1.381(10) . ?
C66 N61 1.340(9) . ?
N7 C71 1.113(17) . ?
C71 C72 1.427(18) . ?
N8 C81 1.08(3) . ?
C81 C82 1.47(6) . ?
N8A C81A 1.17(4) . ?
C81A C82A 1.39(7) . ?
